data_2223867
loop_
_publ_author_name
'El-Ghamry, Hoda'
'Issa, Raafat'
'El-Baradie, Kamal'
'Masaoka, Shigeyuki'
'Sakai, Ken'

_publ_section_title
;Dibromido(2,3,9,10-tetramethyl-1,4,8,11-tetraazacyclotetradeca-1,3,8,10-tetraene)cobalt(III)
 bromide
;
_journal_coeditor_code IS2468
_journal_issue 11
_journal_name_full 'Acta Crystallographica Section E'
_journal_page_first m1378
_journal_page_last m1379
_journal_paper_doi 10.1107/S160053680904166X
_journal_volume 65
_journal_year 2009
_chemical_formula_iupac '[Co Br2 (C14 H24 N4)], Br'
_chemical_formula_moiety 'C14 H24 Br2 Co N4, Br'
_chemical_formula_sum 'C14 H24 Br3 Co N4'
_chemical_formula_weight 547.03
_chemical_name_systematic
;
Dibromido(2,3,9,10-tetramethyl-1,4,8,11-tetraazacyclotetradeca-1,3,8,10-
tetraene)cobalt(III) bromide
;
_space_group_IT_number 2
_symmetry_cell_setting triclinic
_symmetry_space_group_name_Hall '-P 1'
_symmetry_space_group_name_H-M 'P -1'
_atom_sites_solution_hydrogens geom
_atom_sites_solution_primary direct
_atom_sites_solution_secondary difmap
_cell_angle_alpha 84.647(10)
_cell_angle_beta 84.760(10)
_cell_angle_gamma 84.094(10)
_cell_formula_units_Z 1
_cell_length_a 7.3888(10)
_cell_length_b 7.5157(10)
_cell_length_c 8.1929(11)
_cell_measurement_reflns_used 4684
_cell_measurement_temperature 100(2)
_cell_measurement_theta_max 28.26
_cell_measurement_theta_min 2.51
_cell_volume 449.04(11)
_computing_cell_refinement 'SAINT (Bruker, 2004)'
_computing_data_collection 'APEX2 (Bruker, 2006)'
_computing_data_reduction SAINT
_computing_molecular_graphics 'KENX (Sakai, 2004)'
_computing_publication_material
;
SHELXL97 (Sheldrick, 2008), TEXSAN (Molecular Structure Corporation,
2001),
KENX (Sakai, 2004) and ORTEP (Johnson, 1976)
;
_computing_structure_refinement 'SHELXL97 (Sheldrick, 2008)'
_computing_structure_solution 'SHELXS97 (Sheldrick, 2008)'
_diffrn_ambient_temperature 100(2)
_diffrn_measured_fraction_theta_full 0.997
_diffrn_measured_fraction_theta_max 0.997
_diffrn_measurement_device 'Bruker SMART APEX CCD-detector diffractometer'
_diffrn_measurement_method '\f and \w scans'
_diffrn_radiation_monochromator graphite
_diffrn_radiation_source 'sealed tube'
_diffrn_radiation_type MoK\a
_diffrn_radiation_wavelength 0.71073
_diffrn_reflns_av_R_equivalents 0.0153
_diffrn_reflns_av_sigmaI/netI 0.0148
_diffrn_reflns_limit_h_max 9
_diffrn_reflns_limit_h_min -9
_diffrn_reflns_limit_k_max 9
_diffrn_reflns_limit_k_min -9
_diffrn_reflns_limit_l_max 10
_diffrn_reflns_limit_l_min -10
_diffrn_reflns_number 4629
_diffrn_reflns_theta_full 26.02
_diffrn_reflns_theta_max 26.02
_diffrn_reflns_theta_min 2.51
_diffrn_standards_decay_% 0
_exptl_absorpt_coefficient_mu 7.631
_exptl_absorpt_correction_T_max 0.101
_exptl_absorpt_correction_T_min 0.045
_exptl_absorpt_correction_type multi-scan
_exptl_absorpt_process_details '(<i>SADABS</i>; Sheldrick, 1996)'
_exptl_crystal_colour 'dark green'
_exptl_crystal_density_diffrn 2.023
_exptl_crystal_density_method 'not measured'
_exptl_crystal_description Brocks
_exptl_crystal_F_000 268
_exptl_crystal_size_max 0.60
_exptl_crystal_size_mid 0.40
_exptl_crystal_size_min 0.30
_refine_diff_density_max 0.392
_refine_diff_density_min -0.724
_refine_ls_extinction_coef 0.036(4)
_refine_ls_extinction_method SHELXL
_refine_ls_goodness_of_fit_ref 1.148
_refine_ls_hydrogen_treatment constr
_refine_ls_matrix_type full
_refine_ls_number_parameters 105
_refine_ls_number_reflns 1758
_refine_ls_number_restraints 0
_refine_ls_restrained_S_all 1.148
_refine_ls_R_factor_all 0.0163
_refine_ls_R_factor_gt 0.0161
_refine_ls_shift/su_max 0.001
_refine_ls_shift/su_mean 0.000
_refine_ls_structure_factor_coef Fsqd
_refine_ls_weighting_details 'calc w=1/[\s^2^(Fo^2^)+(0.0205P)^2^+0.2736P] where P=(Fo^2^+2Fc^2^)/3'
_refine_ls_weighting_scheme calc
_refine_ls_wR_factor_gt 0.0401
_refine_ls_wR_factor_ref 0.0402
_reflns_number_gt 1739
_reflns_number_total 1758
_reflns_threshold_expression I>2\s(I)
_cod_data_source_file is2468.cif
_cod_data_source_block I
_cod_depositor_comments
;
The following automatic conversions were performed:
'_symmetry_cell_setting' value 'Triclinic' changed to 'triclinic'
according to '/home/saulius/struct/CIF-dictionaries/cif_core.dic'
dictionary named 'cif_core.dic' version 2.4.1 from 2010-06-29.

Automatic conversion script
Id: cif_fix_enum 1527 2010-12-29 10:47:43Z saulius 

The following automatic conversions were performed:

'_symmetry_cell_setting' value 'Triclinic' changed to 'triclinic'
according to /home/saulius/struct/CIF-dictionaries/cif_core.dic
dictionary named 'cif_core.dic' version 2.4.1 from 2010-06-29.

Automatic conversion script
Id: cif_fix_values 1715 2011-07-08 13:25:40Z adriana 
;
_cod_original_cell_volume 449.04(10)
_cod_original_sg_symbol_Hall '-P 1 '
_cod_original_sg_symbol_H-M 'P -1 '
_cod_database_code 2223867
_cod_database_fobs_code 2223867

loop_
_symmetry_equiv_pos_as_xyz
'x, y, z'
'-x, -y, -z'

loop_
_atom_site_type_symbol
_atom_site_label
_atom_site_fract_x
_atom_site_fract_y
_atom_site_fract_z
_atom_site_U_iso_or_equiv
_atom_site_adp_type
_atom_site_calc_flag
_atom_site_refinement_flags
_atom_site_occupancy
_atom_site_disorder_assembly
_atom_site_disorder_group
Br Br1 0.32441(2) 0.29517(2) 1.169271(18) 0.01131(7) Uani d . 1 . .
Br Br2 0.0000 0.0000 0.5000 0.01880(8) Uani d S 1 . .
Co Co1 0.5000 0.5000 1.0000 0.00682(8) Uani d S 1 . .
N N1 0.57154(18) 0.31635(18) 0.85246(16) 0.0103(3) Uani d . 1 . .
N N2 0.30942(18) 0.55749(18) 0.85385(16) 0.0097(3) Uani d . 1 . .
C C1 0.4642(2) 0.3094(2) 0.7383(2) 0.0117(3) Uani d . 1 . .
C C2 0.3142(2) 0.4563(2) 0.7350(2) 0.0109(3) Uani d . 1 . .
C C3 0.1898(2) 0.4778(3) 0.5990(2) 0.0169(4) Uani d . 1 . .
H H3A 0.1135 0.3808 0.6109 0.025 Uiso calc R 1 . .
H H3B 0.2612 0.4768 0.4951 0.025 Uiso calc R 1 . .
H H3C 0.1150 0.5898 0.6038 0.025 Uiso calc R 1 . .
C C4 0.1733(2) 0.7132(2) 0.8684(2) 0.0143(3) Uani d . 1 . .
H H4A 0.0653 0.6924 0.8167 0.017 Uiso calc R 1 . .
H H4B 0.2226 0.8187 0.8109 0.017 Uiso calc R 1 . .
C C5 0.8791(2) 0.2526(2) 0.9535(2) 0.0145(3) Uani d . 1 . .
H H5A 0.9114 0.3638 0.8933 0.017 Uiso calc R 1 . .
H H5B 0.9864 0.1668 0.9480 0.017 Uiso calc R 1 . .
C C6 0.7296(2) 0.1820(2) 0.8706(2) 0.0148(3) Uani d . 1 . .
H H6A 0.7777 0.1473 0.7628 0.018 Uiso calc R 1 . .
H H6B 0.6902 0.0758 0.9349 0.018 Uiso calc R 1 . .
C C7 0.4802(3) 0.1698(2) 0.6181(2) 0.0174(4) Uani d . 1 . .
H H7A 0.5370 0.2163 0.5150 0.026 Uiso calc R 1 . .
H H7B 0.3608 0.1382 0.6021 0.026 Uiso calc R 1 . .
H H7C 0.5531 0.0652 0.6598 0.026 Uiso calc R 1 . .

loop_
_atom_site_aniso_label
_atom_site_aniso_U_11
_atom_site_aniso_U_22
_atom_site_aniso_U_33
_atom_site_aniso_U_12
_atom_site_aniso_U_13
_atom_site_aniso_U_23
Br1 0.01353(10) 0.01049(10) 0.01015(10) -0.00325(6) -0.00175(6) 0.00102(6)
Br2 0.01990(13) 0.01933(14) 0.01523(13) 0.00443(10) 0.00017(9) 0.00027(10)
Co1 0.00848(15) 0.00660(14) 0.00573(15) -0.00006(11) -0.00254(11) -0.00114(11)
N1 0.0123(7) 0.0092(6) 0.0097(6) -0.0010(5) -0.0021(5) -0.0005(5)
N2 0.0107(6) 0.0098(6) 0.0085(6) -0.0012(5) -0.0019(5) 0.0003(5)
C1 0.0148(8) 0.0110(7) 0.0096(7) -0.0023(6) -0.0010(6) -0.0010(6)
C2 0.0122(8) 0.0120(7) 0.0091(7) -0.0035(6) -0.0022(6) 0.0002(6)
C3 0.0185(9) 0.0210(9) 0.0125(8) 0.0014(7) -0.0081(7) -0.0044(7)
C4 0.0145(8) 0.0140(8) 0.0143(8) 0.0047(6) -0.0057(6) -0.0020(6)
C5 0.0133(8) 0.0136(8) 0.0162(8) 0.0036(6) -0.0031(6) -0.0020(7)
C6 0.0168(8) 0.0120(8) 0.0162(8) 0.0038(6) -0.0046(7) -0.0063(6)
C7 0.0232(9) 0.0159(8) 0.0147(8) 0.0005(7) -0.0058(7) -0.0077(7)

loop_
_atom_type_symbol
_atom_type_description
_atom_type_scat_dispersion_real
_atom_type_scat_dispersion_imag
_atom_type_scat_source
C C 0.0033 0.0016 'International Tables Vol C Tables 4.2.6.8 and 6.1.1.4'
H H 0.0000 0.0000 'International Tables Vol C Tables 4.2.6.8 and 6.1.1.4'
N N 0.0061 0.0033 'International Tables Vol C Tables 4.2.6.8 and 6.1.1.4'
Co Co 0.3494 0.9721 'International Tables Vol C Tables 4.2.6.8 and 6.1.1.4'
Br Br -0.2901 2.4595 'International Tables Vol C Tables 4.2.6.8 and 6.1.1.4'

loop_
_geom_angle_atom_site_label_1
_geom_angle_atom_site_label_2
_geom_angle_atom_site_label_3
_geom_angle_site_symmetry_1
_geom_angle_site_symmetry_3
_geom_angle
_geom_angle_publ_flag
N2 Co1 N2 2_667 . 180.0000(10) ?
N2 Co1 N1 . 2_667 98.31(6) ?
N2 Co1 N1 2_667 . 98.31(6) ?
N2 Co1 N1 . . 81.69(6) ?
N1 Co1 N1 2_667 . 180.0 ?
N2 Co1 Br1 . 2_667 88.22(4) ?
N1 Co1 Br1 . 2_667 90.86(4) ?
N2 Co1 Br1 2_667 . 88.22(4) ?
N2 Co1 Br1 . . 91.78(4) ?
N1 Co1 Br1 2_667 . 90.86(4) ?
N1 Co1 Br1 . . 89.14(4) ?
C1 N1 C6 . . 120.39(14) ?
C1 N1 Co1 . . 115.40(11) ?
C6 N1 Co1 . . 124.08(10) ?
C2 N2 C4 . . 121.39(14) ?
C2 N2 Co1 . . 115.56(11) ?
C4 N2 Co1 . . 122.93(11) ?
N1 C1 C2 . . 113.55(14) ?
N1 C1 C7 . . 125.76(15) ?
C2 C1 C7 . . 120.68(14) ?
N2 C2 C1 . . 113.57(14) ?
N2 C2 C3 . . 126.51(15) ?
C1 C2 C3 . . 119.89(14) ?
C2 C3 H3A . . 109.5 ?
C2 C3 H3B . . 109.5 ?
H3A C3 H3B . . 109.5 ?
C2 C3 H3C . . 109.5 ?
H3A C3 H3C . . 109.5 ?
H3B C3 H3C . . 109.5 ?
N2 C4 H4A . . 109.3 ?
C5 C4 H4A 2_667 . 109.3 ?
N2 C4 H4B . . 109.3 ?
C5 C4 H4B 2_667 . 109.3 ?
H4A C4 H4B . . 108.0 ?
C6 C5 H5A . . 108.8 ?
C4 C5 H5A 2_667 . 108.8 ?
C6 C5 H5B . . 108.8 ?
C4 C5 H5B 2_667 . 108.8 ?
H5A C5 H5B . . 107.7 ?
N1 C6 C5 . . 112.00(13) ?
N1 C6 H6A . . 109.2 ?
C5 C6 H6A . . 109.2 ?
N1 C6 H6B . . 109.2 ?
C5 C6 H6B . . 109.2 ?
H6A C6 H6B . . 107.9 ?
C1 C7 H7A . . 109.5 ?
C1 C7 H7B . . 109.5 ?
H7A C7 H7B . . 109.5 ?
C1 C7 H7C . . 109.5 ?
H7A C7 H7C . . 109.5 ?
H7B C7 H7C . . 109.5 ?

loop_
_geom_bond_atom_site_label_1
_geom_bond_atom_site_label_2
_geom_bond_site_symmetry_2
_geom_bond_distance
_geom_bond_publ_flag
Br1 Co1 . 2.3792(2) ?
Co1 N2 . 1.9208(13) ?
Co1 N1 . 1.9210(13) ?
N1 C1 . 1.288(2) ?
N1 C6 . 1.472(2) ?
N2 C2 . 1.286(2) ?
N2 C4 . 1.469(2) ?
C1 C2 . 1.482(2) ?
C1 C7 . 1.494(2) ?
C2 C3 . 1.495(2) ?
C3 H3A . 0.9600 ?
C3 H3B . 0.9600 ?
C3 H3C . 0.9600 ?
C4 H4A . 0.9700 ?
C4 H4B . 0.9700 ?
C5 C6 . 1.513(2) ?
C5 H5A . 0.9700 ?
C5 H5B . 0.9700 ?
C6 H6A . 0.9700 ?
C6 H6B . 0.9700 ?
C7 H7A . 0.9600 ?
C7 H7B . 0.9600 ?
C7 H7C . 0.9600 ?

loop_
_geom_torsion_atom_site_label_1
_geom_torsion_atom_site_label_2
_geom_torsion_atom_site_label_3
_geom_torsion_atom_site_label_4
_geom_torsion_site_symmetry_1
_geom_torsion_site_symmetry_2
_geom_torsion_site_symmetry_3
_geom_torsion_site_symmetry_4
_geom_torsion
_geom_torsion_publ_flag
C6 N1 C1 C2 . . . . -178.89(14) ?
Co1 N1 C1 C2 . . . . 5.11(18) ?
C6 N1 C1 C7 . . . . 1.7(3) ?
Co1 N1 C1 C7 . . . . -174.28(13) ?
C4 N2 C2 C1 . . . . 178.26(14) ?
Co1 N2 C2 C1 . . . . 2.11(18) ?
C4 N2 C2 C3 . . . . 0.0(3) ?
Co1 N2 C2 C3 . . . . -176.16(14) ?
N1 C1 C2 N2 . . . . -4.8(2) ?
C7 C1 C2 N2 . . . . 174.67(15) ?
N1 C1 C2 C3 . . . . 173.64(15) ?
C7 C1 C2 C3 . . . . -6.9(2) ?
C2 N2 C4 C5 . . . 2_667 148.20(15) ?
Co1 N2 C4 C5 . . . 2_667 -35.93(19) ?
C1 N1 C6 C5 . . . . 154.97(15) ?
Co1 N1 C6 C5 . . . . -29.39(19) ?
C4 C5 C6 N1 2_667 . . . 66.89(18) ?
